data_7010717
loop_
_publ_author_name
'Bytheway, Ian'
'Figgis, Brian N.'
'Sobolev, Alexandre N.'

_publ_section_title
;
 Charge density in Cu(glygly)(OH2)2&#x00B7;H2O at 10 K and the
 reproducibility of atomic orbital populations
;
_journal_issue 22
_journal_name_full 'Journal of the Chemical Society, Dalton Transactions'
_journal_page_first 3285
_journal_paper_doi 10.1039/b102891j
_journal_year 2001
_chemical_formula_sum 'C4 H12 Cu N2 O6'
_chemical_formula_weight 247.70
_chemical_name_systematic
; 
Diaqua(glycylglycianato)copper(II) hydrate
;
_space_group_IT_number 14
_symmetry_cell_setting monoclinic
_symmetry_space_group_name_Hall '-P 2yn'
_symmetry_space_group_name_H-M 'P 1 21/n 1'
_atom_sites_solution_hydrogens geom
_atom_sites_solution_primary direct
_atom_sites_solution_secondary difmap
_audit_creation_method SHELXL-97
_cell_angle_alpha 90.00
_cell_angle_beta 102.137(9)
_cell_angle_gamma 90.00
_cell_formula_units_Z 8
_cell_length_a 14.962(2)
_cell_length_b 7.5234(9)
_cell_length_c 15.804(2)
_cell_measurement_reflns_used 12
_cell_measurement_temperature 293(2)
_cell_measurement_theta_max 17.1
_cell_measurement_theta_min 13.9
_cell_volume 1739.2(4)
_computing_cell_refinement 'Local diffractometer control software'
_computing_data_collection 'Local diffractometer control software'
_computing_data_reduction 'PROFIT (Streltsov & Zavodnik, 1989)'
_computing_molecular_graphics 'SHELXTL (Bruker,1997)'
_computing_publication_material 'SHELXTL (Bruker,1997)'
_computing_structure_refinement 'SHELXL-97 (Sheldrick, 1997)'
_computing_structure_solution 'SHELXS-97 (Sheldrick, 1990)'
_diffrn_ambient_temperature 293(2)
_diffrn_measured_fraction_theta_full 1.000
_diffrn_measured_fraction_theta_max 1.000
_diffrn_measurement_device_type 'Huber 512 goniometer'
_diffrn_measurement_method '\w-2\q scan'
_diffrn_radiation_monochromator none
_diffrn_radiation_source 'normal-focus sealed tube'
_diffrn_radiation_type MoK\a
_diffrn_radiation_wavelength 0.71073
_diffrn_reflns_av_R_equivalents 0.0102
_diffrn_reflns_av_sigmaI/netI 0.0114
_diffrn_reflns_limit_h_max 17
_diffrn_reflns_limit_h_min 0
_diffrn_reflns_limit_k_max 8
_diffrn_reflns_limit_k_min 0
_diffrn_reflns_limit_l_max 18
_diffrn_reflns_limit_l_min -18
_diffrn_reflns_number 3191
_diffrn_reflns_theta_full 25.05
_diffrn_reflns_theta_max 25.05
_diffrn_reflns_theta_min 1.70
_diffrn_standards_decay_% 1
_diffrn_standards_interval_count 100
_diffrn_standards_number 3
_exptl_absorpt_coefficient_mu 2.515
_exptl_absorpt_correction_T_max 0.5307
_exptl_absorpt_correction_T_min 0.4148
_exptl_absorpt_correction_type gaussian
_exptl_absorpt_process_details 'XTAL 3.7 (Hall, du Boulay & Olthof-Hazekamp, 2000)'
_exptl_crystal_colour 'deep blue'
_exptl_crystal_density_diffrn 1.892
_exptl_crystal_density_meas ?
_exptl_crystal_density_method .
_exptl_crystal_description Prism
_exptl_crystal_F_000 1016
_exptl_crystal_size_max 0.68
_exptl_crystal_size_mid 0.38
_exptl_crystal_size_min 0.35
_refine_diff_density_max 0.390
_refine_diff_density_min -0.270
_refine_diff_density_rms 0.077
_refine_ls_extinction_coef 0.0118(5)
_refine_ls_extinction_expression Fc^*^=kFc[1+0.001xFc^2^\l^3^/sin(2\q)]^-1/4^
_refine_ls_extinction_method SHELXL
_refine_ls_goodness_of_fit_ref 1.163
_refine_ls_hydrogen_treatment mixed
_refine_ls_matrix_type full
_refine_ls_number_parameters 332
_refine_ls_number_reflns 3075
_refine_ls_number_restraints 0
_refine_ls_restrained_S_all 1.163
_refine_ls_R_factor_all 0.0289
_refine_ls_R_factor_gt 0.0248
_refine_ls_shift/su_max 0.002
_refine_ls_shift/su_mean 0.000
_refine_ls_structure_factor_coef Fsqd
_refine_ls_weighting_details 'calc w=1/[\s^2^(Fo^2^)+(0.0304P)^2^+1.8493P] where P=(Fo^2^+2Fc^2^)/3'
_refine_ls_weighting_scheme calc
_refine_ls_wR_factor_gt 0.0661
_refine_ls_wR_factor_ref 0.0690
_reflns_number_gt 2783
_reflns_number_total 3075
_reflns_threshold_expression >2sigma(I)
_cod_data_source_file b102891j.txt
_cod_data_source_block cugl293k
_cod_depositor_comments
;
The following automatic conversions were performed:
'_atom_site_symetry_multiplicity' tag replaced with
'_atom_site_symmetry_multiplicity'.

Automatic conversion script
Id: cif_correct_tags 1440 2010-10-19 06:21:57Z saulius 

The following automatic conversions were performed:
'_symmetry_cell_setting' value 'Monoclinic' changed to 'monoclinic'
according to '/home/saulius/struct/CIF-dictionaries/cif_core.dic'
dictionary named 'cif_core.dic' version 2.4.1 from
2010-06-29.

'_exptl_absorpt_correction_type' value 'Gaussian' changed to
'gaussian' according to
'/home/saulius/struct/CIF-dictionaries/cif_core.dic' dictionary named
'cif_core.dic' version 2.4.1 from 2010-06-29.

Automatic conversion script
Id: cif_fix_enum 1527 2010-12-29 10:47:43Z saulius 
;
_cod_original_sg_symbol_H-M P21/n
_cod_database_code 7010717

loop_
_symmetry_equiv_pos_as_xyz
'x, y, z'
'-x+1/2, y+1/2, -z+1/2'
'-x, -y, -z'
'x-1/2, -y-1/2, z-1/2'

loop_
_atom_site_label
_atom_site_type_symbol
_atom_site_fract_x
_atom_site_fract_y
_atom_site_fract_z
_atom_site_U_iso_or_equiv
_atom_site_adp_type
_atom_site_occupancy
_atom_site_symmetry_multiplicity
_atom_site_calc_flag
_atom_site_refinement_flags
_atom_site_disorder_assembly
_atom_site_disorder_group
CuA Cu 0.87799(2) 0.18365(4) 0.53882(2) 0.0237(1) Uani 1 1 d . . .
O1A O 0.98895(12) 0.1331(3) 0.62915(11) 0.0298(4) Uani 1 1 d . . .
O2A O 1.14007(13) 0.1499(3) 0.65755(12) 0.0375(5) Uani 1 1 d . . .
O3A O 0.98964(12) 0.3728(3) 0.34710(11) 0.0309(4) Uani 1 1 d . . .
O4A O 0.80094(15) 0.0365(3) 0.59623(14) 0.0317(5) Uani 1 1 d . . .
O5A O 0.84454(17) 0.4398(3) 0.60663(14) 0.0324(5) Uani 1 1 d . . .
O6A O 0.89568(16) -0.1564(3) 0.73389(16) 0.0387(5) Uani 1 1 d . . .
N1A N 0.96572(14) 0.2579(3) 0.47460(13) 0.0242(5) Uani 1 1 d . . .
N2A N 0.79017(17) 0.2114(4) 0.42311(16) 0.0358(6) Uani 1 1 d . . .
C1A C 1.06399(18) 0.1736(4) 0.60894(16) 0.0251(6) Uani 1 1 d . . .
C2A C 1.06005(17) 0.2537(4) 0.51937(17) 0.0237(5) Uani 1 1 d . . .
C3A C 0.93872(17) 0.3108(3) 0.39498(16) 0.0233(5) Uani 1 1 d . . .
C4A C 0.83644(19) 0.2997(5) 0.36114(19) 0.0321(6) Uani 1 1 d . . .
H1A H 0.777(3) 0.095(6) 0.408(3) 0.061(12) Uiso 1 1 d . . .
H2A H 0.742(3) 0.268(5) 0.429(2) 0.047(10) Uiso 1 1 d . . .
H3A H 1.097(2) 0.182(4) 0.491(2) 0.032(8) Uiso 1 1 d . . .
H4A H 1.086(2) 0.366(4) 0.524(2) 0.019(7) Uiso 1 1 d . . .
H5A H 0.830(2) 0.238(5) 0.315(2) 0.043(10) Uiso 1 1 d . . .
H6A H 0.814(2) 0.414(4) 0.350(2) 0.029(8) Uiso 1 1 d . . .
H7A H 0.830(3) -0.022(6) 0.640(3) 0.057(12) Uiso 1 1 d . . .
H8A H 0.758(3) 0.066(5) 0.600(2) 0.045(12) Uiso 1 1 d . . .
H9A H 0.802(3) 0.490(5) 0.587(2) 0.050(12) Uiso 1 1 d . . .
H10A H 0.887(2) 0.504(5) 0.616(2) 0.041(10) Uiso 1 1 d . . .
H11A H 0.937(3) -0.215(6) 0.713(3) 0.070(13) Uiso 1 1 d . . .
H12A H 0.885(3) -0.206(5) 0.771(2) 0.040(11) Uiso 1 1 d . . .
CuB Cu 1.02132(2) 0.31404(4) 0.87109(2) 0.0248(1) Uani 1 1 d . . .
O1B O 1.11321(12) 0.3616(3) 0.97792(11) 0.0304(4) Uani 1 1 d . . .
O2B O 1.14144(13) 0.3300(3) 1.12053(12) 0.0351(5) Uani 1 1 d . . .
O3B O 0.81091(13) 0.1271(3) 0.96553(12) 0.0349(5) Uani 1 1 d . . .
O4B O 1.08388(16) 0.4724(3) 0.80358(15) 0.0332(5) Uani 1 1 d . . .
O5B O 1.11341(17) 0.0887(4) 0.82841(16) 0.0402(5) Uani 1 1 d . . .
O6B O 1.19493(16) 0.7370(3) 0.87747(15) 0.0380(5) Uani 1 1 d . . .
N1B N 0.95164(15) 0.2269(3) 0.94986(14) 0.0247(5) Uani 1 1 d . . .
N2B N 0.91142(17) 0.2421(4) 0.78148(15) 0.0288(5) Uani 1 1 d . . .
C1B C 1.09049(17) 0.3120(3) 1.04737(16) 0.0235(5) Uani 1 1 d . . .
C2B C 0.99629(18) 0.2306(4) 1.04052(17) 0.0245(6) Uani 1 1 d . . .
C3B C 0.86673(17) 0.1816(3) 0.92135(17) 0.0242(5) Uani 1 1 d . . .
C4B C 0.83550(19) 0.1981(5) 0.82383(18) 0.0305(6) Uani 1 1 d . . .
H1B H 0.893(3) 0.313(5) 0.739(3) 0.063(13) Uiso 1 1 d . . .
H2B H 0.928(2) 0.157(5) 0.764(2) 0.037(10) Uiso 1 1 d . . .
H3B H 0.971(2) 0.300(4) 1.075(2) 0.028(8) Uiso 1 1 d . . .
H4B H 1.006(2) 0.106(4) 1.065(2) 0.026(7) Uiso 1 1 d . . .
H5B H 0.790(3) 0.281(5) 0.811(2) 0.051(10) Uiso 1 1 d . . .
H6B H 0.809(2) 0.095(5) 0.802(2) 0.040(9) Uiso 1 1 d . . .
H7B H 1.117(3) 0.550(5) 0.828(2) 0.048(11) Uiso 1 1 d . . .
H8B H 1.061(2) 0.503(5) 0.764(2) 0.037(11) Uiso 1 1 d . . .
H9B H 1.120(3) -0.005(6) 0.835(2) 0.047(13) Uiso 1 1 d . . .
H10B H 1.117(3) 0.107(6) 0.779(3) 0.055(12) Uiso 1 1 d . . .
H11B H 1.198(3) 0.764(7) 0.936(3) 0.081(14) Uiso 1 1 d . . .
H12B H 1.243(3) 0.720(5) 0.875(2) 0.047(12) Uiso 1 1 d . . .

loop_
_atom_site_aniso_label
_atom_site_aniso_U_11
_atom_site_aniso_U_22
_atom_site_aniso_U_33
_atom_site_aniso_U_23
_atom_site_aniso_U_13
_atom_site_aniso_U_12
CuA 0.01937(18) 0.0320(2) 0.02087(18) 0.00462(13) 0.00675(12) -0.00051(13)
O1A 0.0222(9) 0.0449(12) 0.0233(9) 0.0101(8) 0.0075(7) 0.0034(8)
O2A 0.0241(10) 0.0618(15) 0.0260(10) 0.0134(10) 0.0039(8) 0.0034(9)
O3A 0.0283(10) 0.0435(11) 0.0223(9) 0.0104(9) 0.0081(8) -0.0008(9)
O4A 0.0220(10) 0.0386(12) 0.0357(12) 0.0130(9) 0.0093(9) 0.0025(9)
O5A 0.0255(11) 0.0291(11) 0.0424(12) 0.0022(9) 0.0068(9) 0.0032(10)
O6A 0.0425(13) 0.0428(14) 0.0350(12) 0.0146(10) 0.0180(10) 0.0102(10)
N1A 0.0216(11) 0.0305(12) 0.0216(11) 0.0030(9) 0.0067(8) -0.0004(9)
N2A 0.0242(13) 0.0514(18) 0.0316(13) 0.0098(12) 0.0051(10) -0.0042(12)
C1A 0.0250(13) 0.0302(14) 0.0212(13) 0.0012(11) 0.0072(10) 0.0034(11)
C2A 0.0193(12) 0.0287(15) 0.0240(13) 0.0045(11) 0.0067(10) 0.0025(11)
C3A 0.0247(13) 0.0255(13) 0.0206(12) 0.0001(10) 0.0068(10) -0.0002(10)
C4A 0.0285(15) 0.0428(19) 0.0235(14) 0.0066(14) 0.0021(11) -0.0014(13)
CuB 0.02297(18) 0.0340(2) 0.01796(18) 0.00238(13) 0.00523(12) -0.00319(13)
O1B 0.0248(9) 0.0472(12) 0.0198(9) 0.0033(8) 0.0059(7) -0.0079(9)
O2B 0.0282(10) 0.0551(14) 0.0207(9) 0.0031(9) 0.0023(8) -0.0099(9)
O3B 0.0268(10) 0.0495(12) 0.0310(10) -0.0067(9) 0.0121(8) -0.0113(9)
O4B 0.0385(12) 0.0379(13) 0.0216(11) 0.0083(10) 0.0029(9) -0.0089(10)
O5B 0.0503(14) 0.0403(15) 0.0329(13) 0.0074(11) 0.0153(10) 0.0136(11)
O6B 0.0284(12) 0.0556(14) 0.0317(12) -0.0061(10) 0.0102(9) -0.0056(11)
N1B 0.0228(11) 0.0315(12) 0.0201(10) 0.0022(9) 0.0051(8) -0.0016(9)
N2B 0.0284(12) 0.0382(15) 0.0195(12) 0.0008(11) 0.0039(9) 0.0025(11)
C1B 0.0234(13) 0.0267(13) 0.0212(12) 0.0007(10) 0.0062(10) 0.0012(10)
C2B 0.0245(13) 0.0300(15) 0.0202(12) 0.0026(11) 0.0077(10) -0.0005(11)
C3B 0.0216(12) 0.0260(13) 0.0264(13) -0.0042(11) 0.0084(10) 0.0012(10)
C4B 0.0222(13) 0.0417(17) 0.0262(14) -0.0075(13) 0.0021(11) 0.0009(13)

loop_
_atom_type_symbol
_atom_type_description
_atom_type_scat_dispersion_real
_atom_type_scat_dispersion_imag
_atom_type_scat_source
C C 0.0033 0.0016 'International Tables Vol C Tables 4.2.6.8 and 6.1.1.4'
H H 0.0000 0.0000 'International Tables Vol C Tables 4.2.6.8 and 6.1.1.4'
N N 0.0061 0.0033 'International Tables Vol C Tables 4.2.6.8 and 6.1.1.4'
O O 0.0106 0.0060 'International Tables Vol C Tables 4.2.6.8 and 6.1.1.4'
Cu Cu 0.3201 1.2651 'International Tables Vol C Tables 4.2.6.8 and 6.1.1.4'

loop_
_geom_angle_atom_site_label_1
_geom_angle_atom_site_label_2
_geom_angle_atom_site_label_3
_geom_angle
_geom_angle_site_symmetry_1
_geom_angle_site_symmetry_3
_geom_angle_publ_flag
O1A CuA O4A 92.48(9) . . yes
O1A CuA O5A 93.23(9) . . yes
O1A CuA N1A 82.74(8) . . yes
O1A CuA N2A 162.6(1) . . yes
O4A CuA O5A 92.91(9) . . yes
O4A CuA N1A 162.5(1) . . yes
O4A CuA N2A 98.2(1) . . yes
O5A CuA N1A 104.10(9) . . yes
O5A CuA N2A 99.8(1) . . yes
N1A CuA N2A 82.97(9) . . yes
C1A O1A CuA 115.1(2) . . yes
CuA O4A H7A 114(3) . . no
CuA O4A H8A 120(3) . . no
H7A O4A H8A 115(4) . . no
CuA O5A H9A 118(3) . . no
CuA O5A H10A 110(3) . . no
H9A O5A H10A 110(4) . . no
H11A O6A H12A 109(4) . . no
C2A N1A CuA 116.5(2) . . yes
C2A N1A C3A 123.7(2) . . yes
C3A N1A CuA 119.8(2) . . yes
C4A N2A CuA 109.9(2) . . yes
C4A N2A H1A 111(2) . . no
CuA N2A H1A 102(2) . . no
C4A N2A H2A 112(2) . . no
CuA N2A H2A 111(2) . . no
H1A N2A H2A 111(4) . . no
O1A C1A O2A 123.6(2) . . yes
O1A C1A C2A 117.7(2) . . yes
O2A C1A C2A 118.7(2) . . yes
N1A C2A C1A 107.9(2) . . yes
N1A C2A H3A 113(2) . . no
C1A C2A H3A 107(2) . . no
N1A C2A H4A 111(2) . . no
C1A C2A H4A 110(2) . . no
H3A C2A H4A 107(2) . . no
O3A C3A N1A 125.8(2) . . yes
O3A C3A C4A 119.9(2) . . yes
N1A C3A C4A 114.2(2) . . yes
N2A C4A C3A 111.8(2) . . yes
N2A C4A H5A 110(2) . . no
C3A C4A H5A 105(2) . . no
N2A C4A H6A 110(2) . . no
C3A C4A H6A 109(2) . . no
H5A C4A H6A 111(3) . . no
O1B CuB O4B 91.66(9) . . yes
O1B CuB O5B 91.78(9) . . yes
O1B CuB N1B 83.19(8) . . yes
O1B CuB N2B 166.76(9) . . yes
O4B CuB O5B 84.7(1) . . yes
O4B CuB N1B 162.8(1) . . yes
O4B CuB N2B 101.2(1) . . yes
O5B CuB N1B 111.8(1) . . yes
O5B CuB N2B 92.6(1) . . yes
N1B CuB N2B 83.6(1) . . yes
C1B O1B CuB 114.9(2) . . yes
CuB O4B H7B 119(3) . . no
CuB O4B H8B 120(3) . . no
H7B O4B H8B 109(4) . . no
CuB O5B H9B 137(3) . . no
CuB O5B H10B 108(3) . . no
H9B O5B H10B 106(4) . . no
H11B O6B H12B 105(4) . . no
C2B N1B CuB 116.0(2) . . yes
C2B N1B C3B 124.2(2) . . yes
C3B N1B CuB 119.6(2) . . yes
C4B N2B CuB 109.6(2) . . yes
C4B N2B H1B 110(3) . . no
CuB N2B H1B 118(3) . . no
C4B N2B H2B 108(3) . . no
CuB N2B H2B 102(3) . . no
H1B N2B H2B 108(4) . . no
O1B C1B O2B 123.0(2) . . yes
O1B C1B C2B 118.0(2) . . yes
O2B C1B C2B 119.0(2) . . yes
N1B C2B C1B 107.8(2) . . yes
N1B C2B H3B 117(2) . . no
C1B C2B H3B 103(2) . . no
N1B C2B H4B 111(2) . . no
C1B C2B H4B 107(2) . . no
H3B C2B H4B 110(2) . . no
O3B C3B N1B 127.2(2) . . yes
O3B C3B C4B 119.3(2) . . yes
N1B C3B C4B 113.6(2) . . yes
N2B C4B C3B 112.2(2) . . yes
N2B C4B H5B 111(2) . . no
C3B C4B H5B 109(2) . . no
N2B C4B H6B 110(2) . . no
C3B C4B H6B 110(2) . . no
H5B C4B H6B 105(3) . . no

loop_
_geom_bond_atom_site_label_1
_geom_bond_atom_site_label_2
_geom_bond_distance
_geom_bond_site_symmetry_2
_geom_bond_publ_flag
CuA O1A 1.986(2) . yes
CuA O4A 1.954(2) . yes
CuA O5A 2.310(2) . yes
CuA N1A 1.904(2) . yes
CuA N2A 2.026(3) . yes
O1A C1A 1.267(3) . yes
O2A C1A 1.245(3) . yes
O3A C3A 1.270(3) . yes
O4A H7A 0.86(4) . no
O4A H8A 0.69(4) . no
O5A H9A 0.75(4) . no
O5A H10A 0.79(4) . no
O6A H11A 0.87(5) . no
O6A H12A 0.74(4) . no
N1A C2A 1.440(3) . yes
N1A C3A 1.300(3) . yes
N2A C4A 1.472(4) . yes
N2A H1A 0.92(4) . no
N2A H2A 0.86(4) . no
C1A C2A 1.528(4) . yes
C2A H3A 0.94(3) . no
C2A H4A 0.92(3) . no
C3A C4A 1.513(4) . yes
C4A H5A 0.85(4) . no
C4A H6A 0.93(3) . no
CuB O1B 1.973(2) . yes
CuB O4B 1.963(2) . yes
CuB O5B 2.370(2) . yes
CuB N1B 1.901(2) . yes
CuB N2B 2.006(2) . yes
O1B C1B 1.271(3) . yes
O2B C1B 1.251(3) . yes
O3B C3B 1.264(3) . yes
O4B H7B 0.81(4) . no
O4B H8B 0.68(4) . no
O5B H9B 0.72(4) . no
O5B H10B 0.80(4) . no
O6B H11B 0.94(5) . no
O6B H12B 0.74(4) . no
N1B C2B 1.448(3) . yes
N1B C3B 1.301(3) . yes
N2B C4B 1.472(4) . yes
N2B H1B 0.86(4) . no
N2B H2B 0.76(4) . no
C1B C2B 1.520(4) . yes
C2B H3B 0.90(3) . no
C2B H4B 1.02(3) . no
C3B C4B 1.519(4) . yes
C4B H5B 0.91(4) . no
C4B H6B 0.91(4) . no

loop_
_geom_hbond_atom_site_label_D
_geom_hbond_atom_site_label_H
_geom_hbond_atom_site_label_A
_geom_hbond_distance_DH
_geom_hbond_distance_HA
_geom_hbond_distance_DA
_geom_hbond_angle_DHA
_geom_hbond_site_symmetry_A
O4A H7A O6A 0.86(4) 1.89(4) 2.748(3) 178(4) .
O4A H8A O1B 0.69(4) 2.63(4) 3.125(3) 130(4) 4_565
O4A H8A O2B 0.69(4) 2.00(4) 2.690(3) 173(4) 4_565
O5A H9A O3B 0.75(4) 2.01(4) 2.753(3) 179(4) 2_656
O5A H10A O3A 0.79(4) 2.04(4) 2.813(3) 168(4) 3_766
O6A H11A O3A 0.87(5) 1.99(5) 2.856(3) 169(4) 3_756
O6A H12A O2B 0.74(4) 2.06(4) 2.801(3) 177(4) 3_757
N2A H1A O2A 0.92(4) 2.56(4) 3.265(4) 135(3) 3_756
N2A H2A O1B 0.86(4) 2.43(4) 3.004(3) 125(3) 4_565
N2A H2A O5B 0.86(4) 2.47(4) 3.136(4) 135(3) 4_565
O4B H7B O6B 0.81(4) 1.89(4) 2.696(3) 176(4) .
O4B H8B O3A 0.68(4) 2.00(4) 2.671(3) 170(4) 3_766
O5B H9B O6B 0.72(4) 2.27(4) 2.948(4) 158(4) 1_545
O5B H10B O2A 0.80(4) 2.05(4) 2.849(3) 174(4) .
O6B H11B O3B 0.94(5) 1.79(5) 2.702(3) 164(5) 3_767
O6B H12B O2A 0.74(4) 1.99(4) 2.721(3) 167(4) 2_756
N2B H1B O5A 0.86(4) 2.27(5) 3.112(3) 166(4) .
N2B H2B O6A 0.76(4) 2.43(4) 3.088(4) 145(3) .
N2B H2B O1A 0.76(4) 2.49(4) 2.998(3) 125(3) .

loop_
_geom_torsion_atom_site_label_1
_geom_torsion_atom_site_label_2
_geom_torsion_atom_site_label_3
_geom_torsion_atom_site_label_4
_geom_torsion
_geom_torsion_site_symmetry_1
_geom_torsion_site_symmetry_2
_geom_torsion_site_symmetry_3
_geom_torsion_site_symmetry_4
_geom_torsion_publ_flag
O4A CuA O1A C1A 165.3(2) . . . . ?
O5A CuA O1A C1A -101.6(2) . . . . ?
N1A CuA O1A C1A 2.2(2) . . . . ?
N2A CuA O1A C1A 37.1(4) . . . . ?
O4A CuA N1A C2A -78.6(4) . . . . ?
O4A CuA N1A C3A 102.2(3) . . . . ?
O5A CuA N1A C2A 87.8(2) . . . . ?
O5A CuA N1A C3A -91.3(2) . . . . ?
O1A CuA N1A C2A -3.7(2) . . . . ?
O1A CuA N1A C3A 177.2(2) . . . . ?
N2A CuA N1A C2A -173.8(2) . . . . ?
N2A CuA N1A C3A 7.1(2) . . . . ?
O4A CuA N2A C4A -172.4(2) . . . . ?
O5A CuA N2A C4A 93.2(2) . . . . ?
O1A CuA N2A C4A -44.8(5) . . . . ?
N1A CuA N2A C4A -9.9(2) . . . . ?
CuA O1A C1A O2A -179.5(2) . . . . ?
CuA O1A C1A C2A -0.3(3) . . . . ?
CuA N1A C2A C1A 4.2(3) . . . . ?
C3A N1A C2A C1A -176.7(2) . . . . ?
O1A C1A C2A N1A -2.4(3) . . . . ?
O2A C1A C2A N1A 176.7(2) . . . . ?
CuA N1A C3A O3A 175.7(2) . . . . ?
CuA N1A C3A C4A -2.2(3) . . . . ?
C2A N1A C3A O3A -3.3(4) . . . . ?
C2A N1A C3A C4A 178.8(3) . . . . ?
CuA N2A C4A C3A 11.3(3) . . . . ?
O3A C3A C4A N2A 175.4(3) . . . . ?
N1A C3A C4A N2A -6.6(4) . . . . ?
O4B CuB O1B C1B 165.9(2) . . . . ?
O5B CuB O1B C1B -109.3(2) . . . . ?
N1B CuB O1B C1B 2.4(2) . . . . ?
N2B CuB O1B C1B 0.0(6) . . . . ?
O4B CuB N1B C2B -75.5(4) . . . . ?
O4B CuB N1B C3B 99.3(4) . . . . ?
O5B CuB N1B C2B 87.1(2) . . . . ?
O5B CuB N1B C3B -98.1(2) . . . . ?
O1B CuB N1B C2B -2.12(19) . . . . ?
O1B CuB N1B C3B 172.7(2) . . . . ?
N2B CuB N1B C2B 177.3(2) . . . . ?
N2B CuB N1B C3B -7.9(2) . . . . ?
O4B CuB N2B C4B -152.6(2) . . . . ?
O5B CuB N2B C4B 122.3(2) . . . . ?
O1B CuB N2B C4B 13.1(6) . . . . ?
N1B CuB N2B C4B 10.7(2) . . . . ?
CuB O1B C1B O2B 178.9(2) . . . . ?
CuB O1B C1B C2B -2.2(3) . . . . ?
CuB N1B C2B C1B 1.5(3) . . . . ?
C3B N1B C2B C1B -173.0(2) . . . . ?
O1B C1B C2B N1B 0.5(3) . . . . ?
O2B C1B C2B N1B 179.4(2) . . . . ?
CuB N1B C3B O3B -177.6(2) . . . . ?
CuB N1B C3B C4B 2.7(3) . . . . ?
C2B N1B C3B O3B -3.2(5) . . . . ?
C2B N1B C3B C4B 177.1(2) . . . . ?
CuB N2B C4B C3B -12.0(3) . . . . ?
O3B C3B C4B N2B -173.1(3) . . . . ?
N1B C3B C4B N2B 6.7(4) . . . . ?
